data_7210893
loop_
_publ_author_name
'Calahorro, Antonio J.'
'Salinas-Castillo, Alfonso'
'Seco, Jos\'e Manuel'
'Zu\~niga, Javier'
'Colacio, Enrique'
'Rodr\'iguez-Di\'eguez, Antonio'

_publ_section_title
;
 Luminescence and magnetic properties of three metal--organic frameworks
 based on the 5-(1H-tetrazol-5-yl)isophthalic acid ligand
;
_journal_issue 38
_journal_name_full CrystEngComm
_journal_page_first 7636
_journal_paper_doi 10.1039/c3ce40869h
_journal_volume 15
_journal_year 2013
_chemical_formula_sum 'C9 H10 N4 O8 Zn2'
_chemical_formula_weight 432.95
_chemical_name_systematic
;
?
;
_space_group_IT_number 2
_symmetry_cell_setting triclinic
_symmetry_space_group_name_Hall '-P 1'
_symmetry_space_group_name_H-M 'P -1'
_atom_sites_solution_hydrogens geom
_atom_sites_solution_primary direct
_atom_sites_solution_secondary difmap
_audit_creation_method SHELXL-97
_cell_angle_alpha 88.460(5)
_cell_angle_beta 88.793(4)
_cell_angle_gamma 74.567(5)
_cell_formula_units_Z 2
_cell_length_a 7.711(3)
_cell_length_b 8.959(3)
_cell_length_c 9.103(3)
_cell_measurement_reflns_used 2077
_cell_measurement_temperature 293(2)
_cell_measurement_theta_max 28.08
_cell_measurement_theta_min 3.22
_cell_volume 605.9(4)
_computing_cell_refinement 'Bruker smart'
_computing_data_collection 'Bruker smart'
_computing_data_reduction 'Bruker smart'
_computing_molecular_graphics 'Bruker SHELXTL'
_computing_publication_material 'SHELXL-97 (Sheldrick, 1997)'
_computing_structure_refinement 'SHELXL-97 (Sheldrick, 1997)'
_computing_structure_solution 'SHELXL-97 (Sheldrick, 1990)'
_diffrn_ambient_temperature 293(2)
_diffrn_measured_fraction_theta_full 0.961
_diffrn_measured_fraction_theta_max 0.961
_diffrn_measurement_device_type 'Bruker Axs APEX automatic diffractometer'
_diffrn_measurement_method 'phi and omega scans'
_diffrn_radiation_monochromator graphite
_diffrn_radiation_source 'fine-focus sealed tube'
_diffrn_radiation_type MoK\a
_diffrn_radiation_wavelength 0.71069
_diffrn_reflns_av_R_equivalents 0.0200
_diffrn_reflns_av_sigmaI/netI 0.0473
_diffrn_reflns_limit_h_max 9
_diffrn_reflns_limit_h_min -9
_diffrn_reflns_limit_k_max 5
_diffrn_reflns_limit_k_min -11
_diffrn_reflns_limit_l_max 11
_diffrn_reflns_limit_l_min -11
_diffrn_reflns_number 3542
_diffrn_reflns_theta_full 26.67
_diffrn_reflns_theta_max 26.67
_diffrn_reflns_theta_min 2.24
_exptl_absorpt_coefficient_mu 4.016
_exptl_absorpt_correction_T_max 0.746
_exptl_absorpt_correction_T_min 0.491
_exptl_absorpt_correction_type empirical
_exptl_absorpt_process_details 'Bruker SADABS (Bruker, 1999)'
_exptl_crystal_colour yellow
_exptl_crystal_density_diffrn 2.373
_exptl_crystal_density_method 'not measured'
_exptl_crystal_description prismatic
_exptl_crystal_F_000 432
_exptl_crystal_size_max 0.20
_exptl_crystal_size_mid 0.18
_exptl_crystal_size_min 0.18
_platon_squeeze_details
;
;
_refine_diff_density_max 0.861
_refine_diff_density_min -0.867
_refine_diff_density_rms 0.149
_refine_ls_extinction_method none
_refine_ls_goodness_of_fit_ref 1.033
_refine_ls_hydrogen_treatment mixed
_refine_ls_matrix_type full
_refine_ls_number_parameters 199
_refine_ls_number_reflns 2456
_refine_ls_number_restraints 6
_refine_ls_restrained_S_all 1.032
_refine_ls_R_factor_all 0.0535
_refine_ls_R_factor_gt 0.0415
_refine_ls_shift/su_max 0.000
_refine_ls_shift/su_mean 0.000
_refine_ls_structure_factor_coef Fsqd
_refine_ls_weighting_details 'calc w=1/[\s^2^(Fo^2^)+(0.0643P)^2^+0.0000P] where P=(Fo^2^+2Fc^2^)/3'
_refine_ls_weighting_scheme calc
_refine_ls_wR_factor_gt 0.1011
_refine_ls_wR_factor_ref 0.1098
_reflns_number_gt 2015
_reflns_number_total 2456
_reflns_threshold_expression >2sigma(I)
_cod_data_source_file c3ce40869h.txt
_cod_data_source_block Compound2
_cod_depositor_comments
;
The following automatic conversions were performed:

'_symmetry_cell_setting' value 'Triclinic' changed to 'triclinic'
according to /home/saulius/struct/CIF-dictionaries/cif_core.dic
dictionary named 'cif_core.dic' version 2.4.2 from
2011-04-26.

'_exptl_absorpt_correction_type' value 'Empirical'
changed to 'empirical' according to
/home/saulius/struct/CIF-dictionaries/cif_core.dic dictionary named
'cif_core.dic' version 2.4.2 from 2011-04-26.

Automatic conversion script
Id: cif_fix_values 1891 2012-01-12 08:04:46Z andrius 
;
_cod_database_code 7210893

loop_
_symmetry_equiv_pos_as_xyz
'x, y, z'
'-x, -y, -z'

loop_
_atom_site_label
_atom_site_type_symbol
_atom_site_fract_x
_atom_site_fract_y
_atom_site_fract_z
_atom_site_U_iso_or_equiv
_atom_site_adp_type
_atom_site_occupancy
_atom_site_symmetry_multiplicity
_atom_site_calc_flag
_atom_site_refinement_flags
Zn1 Zn 1.01105(6) 0.13713(5) 0.09931(5) 0.01412(17) Uani 1 1 d .
Zn2 Zn 0.01507(6) 0.18846(5) 0.73393(5) 0.01364(17) Uani 1 1 d .
C1 C 0.3855(6) 0.2346(5) 0.8044(5) 0.0165(9) Uani 1 1 d .
C2 C 0.4257(6) 0.2685(5) 0.6489(5) 0.0161(9) Uani 1 1 d .
C3 C 0.5698(6) 0.1714(5) 0.5762(5) 0.0161(9) Uani 1 1 d .
H3 H 0.6471 0.0899 0.6271 0.019 Uiso 1 1 calc R
C4 C 0.5993(6) 0.1956(5) 0.4269(5) 0.0145(9) Uani 1 1 d .
C5 C 0.4831(6) 0.3150(5) 0.3499(5) 0.0149(9) Uani 1 1 d .
H5 H 0.5023 0.3299 0.2500 0.018 Uiso 1 1 calc R
C6 C 0.3370(6) 0.4130(5) 0.4222(5) 0.0158(9) Uani 1 1 d .
C7 C 0.3096(6) 0.3917(5) 0.5725(5) 0.0166(9) Uani 1 1 d .
H7 H 0.2146 0.4589 0.6217 0.020 Uiso 1 1 calc R
C8 C 0.7534(6) 0.0908(5) 0.3446(5) 0.0146(9) Uani 1 1 d .
C9 C 0.2063(6) 0.5357(5) 0.3356(5) 0.0198(10) Uani 1 1 d .
N1 N 0.2234(5) 0.2231(4) 0.8463(4) 0.0148(8) Uani 1 1 d .
N2 N 0.2399(5) 0.1815(4) 0.9906(4) 0.0195(8) Uani 1 1 d .
N3 N 0.4062(5) 0.1691(5) 1.0324(4) 0.0237(9) Uani 1 1 d .
N4 N 0.5010(5) 0.2017(5) 0.9145(4) 0.0202(9) Uani 1 1 d .
O1A O 0.8986(4) 0.1039(3) -0.1033(3) 0.0142(6) Uani 1 1 d .
H1A H 0.7998 0.1319 -0.1000 0.017 Uiso 1 1 d R
O1W O 0.8907(5) 0.3807(4) 0.0924(4) 0.0319(9) Uani 1 1 d D
H11W H 0.8118 0.4037 0.0296 0.038 Uiso 1 1 d RD
H12W H 0.9453 0.4504 0.0939 0.038 Uiso 1 1 d RD
O2W O 1.1331(5) 0.1650(4) 0.3013(4) 0.0252(8) Uani 1 1 d D
H21W H 1.1516 0.1236 0.3859 0.030 Uiso 1 1 d RD
H22W H 1.0726 0.2581 0.3148 0.030 Uiso 1 1 d RD
O1 O 0.7797(4) 0.1265(4) 0.2131(3) 0.0186(7) Uani 1 1 d .
O2 O 0.8478(4) -0.0319(3) 0.4106(3) 0.0150(6) Uani 1 1 d .
O3 O 0.1857(6) 0.5154(5) 0.2028(4) 0.0480(12) Uani 1 1 d .
O4 O 0.1188(4) 0.6557(3) 0.4031(3) 0.0197(7) Uani 1 1 d .

loop_
_atom_site_aniso_label
_atom_site_aniso_U_11
_atom_site_aniso_U_22
_atom_site_aniso_U_33
_atom_site_aniso_U_23
_atom_site_aniso_U_13
_atom_site_aniso_U_12
Zn1 0.0144(3) 0.0126(3) 0.0146(3) 0.0003(2) 0.0012(2) -0.0024(2)
Zn2 0.0125(3) 0.0130(3) 0.0139(3) 0.0020(2) 0.00006(19) -0.0009(2)
C1 0.018(2) 0.011(2) 0.021(2) -0.0001(17) -0.0026(18) -0.0040(17)
C2 0.014(2) 0.018(2) 0.017(2) -0.0029(18) 0.0007(17) -0.0049(18)
C3 0.014(2) 0.015(2) 0.019(2) 0.0035(18) -0.0038(17) -0.0020(17)
C4 0.010(2) 0.012(2) 0.021(2) 0.0015(17) -0.0023(17) -0.0028(17)
C5 0.018(2) 0.015(2) 0.014(2) 0.0032(17) -0.0030(17) -0.0067(17)
C6 0.014(2) 0.011(2) 0.021(2) 0.0017(17) -0.0042(18) -0.0028(17)
C7 0.014(2) 0.017(2) 0.019(2) -0.0019(18) 0.0032(17) -0.0036(18)
C8 0.011(2) 0.012(2) 0.021(2) 0.0007(17) -0.0029(17) -0.0035(17)
C9 0.014(2) 0.015(2) 0.027(3) -0.0008(19) -0.0029(19) 0.0005(18)
N1 0.0162(19) 0.0138(18) 0.0136(18) 0.0005(14) 0.0030(14) -0.0027(15)
N2 0.021(2) 0.020(2) 0.0163(19) -0.0003(16) -0.0020(16) -0.0025(16)
N3 0.016(2) 0.032(2) 0.025(2) -0.0014(18) 0.0022(17) -0.0102(18)
N4 0.016(2) 0.030(2) 0.017(2) 0.0029(17) 0.0028(16) -0.0104(17)
O1A 0.0121(15) 0.0132(15) 0.0154(15) 0.0025(12) 0.0000(12) -0.0004(12)
O1W 0.044(2) 0.0169(18) 0.031(2) 0.0007(15) 0.0037(17) -0.0023(16)
O2W 0.030(2) 0.0242(18) 0.0215(18) 0.0016(14) -0.0037(15) -0.0076(15)
O1 0.0130(16) 0.0256(18) 0.0150(16) 0.0033(13) 0.0034(12) -0.0019(13)
O2 0.0140(16) 0.0128(15) 0.0159(15) 0.0018(12) 0.0000(12) 0.0003(12)
O3 0.056(3) 0.043(2) 0.027(2) -0.0012(18) -0.0146(19) 0.020(2)
O4 0.0195(17) 0.0109(16) 0.0255(18) 0.0038(13) -0.0048(13) 0.0015(13)

loop_
_atom_type_symbol
_atom_type_description
_atom_type_scat_dispersion_real
_atom_type_scat_dispersion_imag
_atom_type_scat_source
C C 0.0033 0.0016 'International Tables Vol C Tables 4.2.6.8 and 6.1.1.4'
H H 0.0000 0.0000 'International Tables Vol C Tables 4.2.6.8 and 6.1.1.4'
N N 0.0061 0.0033 'International Tables Vol C Tables 4.2.6.8 and 6.1.1.4'
O O 0.0106 0.0060 'International Tables Vol C Tables 4.2.6.8 and 6.1.1.4'
Zn Zn 0.2839 1.4301 'International Tables Vol C Tables 4.2.6.8 and 6.1.1.4'

loop_
_geom_angle_atom_site_label_1
_geom_angle_atom_site_label_2
_geom_angle_atom_site_label_3
_geom_angle
_geom_angle_site_symmetry_1
_geom_angle_site_symmetry_3
O1 Zn1 O1A 90.50(12) . 2_755
O1 Zn1 O1A 91.63(12) . .
O1A Zn1 O1A 83.57(12) 2_755 .
O1 Zn1 N2 171.92(13) . 1_654
O1A Zn1 N2 97.25(13) 2_755 1_654
O1A Zn1 N2 91.49(13) . 1_654
O1 Zn1 O1W 84.63(14) . .
O1A Zn1 O1W 173.92(14) 2_755 .
O1A Zn1 O1W 92.92(13) . .
N2 Zn1 O1W 87.77(14) 1_654 .
O1 Zn1 O2W 89.84(13) . .
O1A Zn1 O2W 95.03(12) 2_755 .
O1A Zn1 O2W 177.97(11) . .
N2 Zn1 O2W 87.23(14) 1_654 .
O1W Zn1 O2W 88.61(14) . .
O1 Zn1 Zn1 91.44(9) . 2_755
O1A Zn1 Zn1 42.16(8) 2_755 2_755
O1A Zn1 Zn1 41.40(8) . 2_755
N2 Zn1 Zn1 95.83(10) 1_654 2_755
O1W Zn1 Zn1 134.12(10) . 2_755
O2W Zn1 Zn1 137.17(9) . 2_755
O4 Zn2 O1A 122.41(13) 2_566 1_456
O4 Zn2 O2 99.30(12) 2_566 2_656
O1A Zn2 O2 115.31(12) 1_456 2_656
O4 Zn2 N1 121.15(14) 2_566 .
O1A Zn2 N1 97.83(14) 1_456 .
O2 Zn2 N1 99.40(13) 2_656 .
N1 C1 N4 111.7(4) . .
N1 C1 C2 121.2(4) . .
N4 C1 C2 126.9(4) . .
C3 C2 C7 120.0(4) . .
C3 C2 C1 119.9(4) . .
C7 C2 C1 119.9(4) . .
C2 C3 C4 120.1(4) . .
C5 C4 C3 120.3(4) . .
C5 C4 C8 118.4(4) . .
C3 C4 C8 121.3(4) . .
C4 C5 C6 120.0(4) . .
C5 C6 C7 119.9(4) . .
C5 C6 C9 119.3(4) . .
C7 C6 C9 120.7(4) . .
C6 C7 C2 119.7(4) . .
O1 C8 O2 123.6(4) . .
O1 C8 C4 117.7(4) . .
O2 C8 C4 118.7(4) . .
O3 C9 O4 123.1(4) . .
O3 C9 C6 119.2(4) . .
O4 C9 C6 117.7(4) . .
C1 N1 N2 104.8(4) . .
C1 N1 Zn2 132.5(3) . .
N2 N1 Zn2 119.1(3) . .
N3 N2 N1 109.6(4) . .
N3 N2 Zn1 133.1(3) . 1_456
N1 N2 Zn1 117.1(3) . 1_456
N2 N3 N4 108.2(4) . .
C1 N4 N3 105.7(4) . .
Zn2 O1A Zn1 109.70(13) 1_654 2_755
Zn2 O1A Zn1 110.51(14) 1_654 .
Zn1 O1A Zn1 96.43(12) 2_755 .
C8 O1 Zn1 131.7(3) . .
C8 O2 Zn2 111.5(3) . 2_656
C9 O4 Zn2 110.8(3) . 2_566

loop_
_geom_bond_atom_site_label_1
_geom_bond_atom_site_label_2
_geom_bond_distance
_geom_bond_site_symmetry_2
Zn1 O1 2.067(3) .
Zn1 O1A 2.085(3) 2_755
Zn1 O1A 2.116(3) .
Zn1 N2 2.128(4) 1_654
Zn1 O1W 2.132(3) .
Zn1 O2W 2.134(3) .
Zn1 Zn1 3.1322(12) 2_755
Zn2 O4 1.941(3) 2_566
Zn2 O1A 1.955(3) 1_456
Zn2 O2 2.017(3) 2_656
Zn2 N1 2.018(4) .
C1 N1 1.328(6) .
C1 N4 1.329(6) .
C1 C2 1.484(6) .
C2 C3 1.384(6) .
C2 C7 1.400(6) .
C3 C4 1.394(6) .
C4 C5 1.383(6) .
C4 C8 1.504(6) .
C5 C6 1.395(6) .
C6 C7 1.396(6) .
C6 C9 1.497(6) .
C8 O1 1.257(5) .
C8 O2 1.287(5) .
C9 O3 1.248(6) .
C9 O4 1.273(5) .
N1 N2 1.356(5) .
N2 N3 1.321(5) .
N2 Zn1 2.128(4) 1_456
N3 N4 1.355(5) .
O1A Zn2 1.955(3) 1_654
O1A Zn1 2.085(3) 2_755
O2 Zn2 2.017(3) 2_656
O4 Zn2 1.941(3) 2_566

loop_
_platon_squeeze_void_nr
_platon_squeeze_void_average_x
_platon_squeeze_void_average_y
_platon_squeeze_void_average_z
_platon_squeeze_void_volume
_platon_squeeze_void_count_electrons
_platon_squeeze_void_content
1 0.500 0.500 0.000 10 2 ' '
